data_4125484
loop_
_publ_author_name
'Darzi, Evan R.'
'White, Brittany M.'
'Loventhal, Lance K.'
'Zakharov, Lev N.'
'Jasti, Ramesh'

_publ_section_title
;
 An Operationally Simple and Mild Oxidative Homocoupling of Aryl Boronic
 Esters To Access Conformationally Constrained Macrocycles.
;
_journal_issue 8
_journal_name_full 'Journal of the American Chemical Society'
_journal_page_first 3106
_journal_page_last 3114
_journal_paper_doi 10.1021/jacs.6b12658
_journal_volume 139
_journal_year 2017
_chemical_formula_sum 'C55 H60 O5'
_chemical_formula_weight 801.03
_chemical_name_systematic
;
 ?
;
_space_group_crystal_system trigonal
_space_group_IT_number 154
_space_group_name_Hall 'P 32 2"'
_space_group_name_H-M_alt 'P 32 2 1'
_symmetry_space_group_name_Hall 'P 32 2"'
_symmetry_space_group_name_H-M 'P 32 2 1'
_atom_sites_solution_hydrogens geom
_audit_creation_method SHELXL-2013
_cell_angle_alpha 90
_cell_angle_beta 90
_cell_angle_gamma 120
_cell_formula_units_Z 3
_cell_length_a 25.4957(12)
_cell_length_b 25.4957(12)
_cell_length_c 6.2727(3)
_cell_measurement_reflns_used 2220
_cell_measurement_temperature 173(2)
_cell_measurement_theta_max 49.27
_cell_measurement_theta_min 3.47
_cell_volume 3531.2(3)
_computing_cell_refinement 'Bruker SAINT'
_computing_data_collection 'Bruker APEX2'
_computing_data_reduction 'Bruker SAINT'
_computing_molecular_graphics 'Bruker SHELXTL'
_computing_publication_material 'Bruker SHELXTL'
_computing_structure_refinement 'SHELXL-2013 (Sheldrick 2013)'
_computing_structure_solution 'SHELXS-97 (Sheldrick 2008)'
_diffrn_ambient_temperature 173(2)
_diffrn_measured_fraction_theta_full 0.565
_diffrn_measured_fraction_theta_max 0.988
_diffrn_measurement_device_type 'Bruker APEX-II CCD'
_diffrn_measurement_method '\f and \w scans'
_diffrn_radiation_type CuK\a
_diffrn_radiation_wavelength 1.54178
_diffrn_reflns_av_R_equivalents 0.1121
_diffrn_reflns_av_unetI/netI 0.0718
_diffrn_reflns_Laue_measured_fraction_full 0.565
_diffrn_reflns_Laue_measured_fraction_max 0.988
_diffrn_reflns_limit_h_max 25
_diffrn_reflns_limit_h_min -25
_diffrn_reflns_limit_k_max 25
_diffrn_reflns_limit_k_min -24
_diffrn_reflns_limit_l_max 4
_diffrn_reflns_limit_l_min -6
_diffrn_reflns_number 13892
_diffrn_reflns_point_group_measured_fraction_full 0.548
_diffrn_reflns_point_group_measured_fraction_max 0.971
_diffrn_reflns_theta_full 67.679
_diffrn_reflns_theta_max 49.927
_diffrn_reflns_theta_min 2.001
_diffrn_source 'Incoatec I\mS'
_exptl_absorpt_coefficient_mu 0.553
_exptl_absorpt_correction_T_max 0.7498
_exptl_absorpt_correction_T_min 0.5374
_exptl_absorpt_correction_type multi-scan
_exptl_absorpt_process_details SADABS
_exptl_crystal_colour colorless
_exptl_crystal_density_diffrn 1.130
_exptl_crystal_description needle
_exptl_crystal_F_000 1290
_exptl_crystal_size_max 0.140
_exptl_crystal_size_mid 0.060
_exptl_crystal_size_min 0.040
_platon_squeeze_details
;
In the structure there two channels. A disordered THF molecule
fills out one of the and difordered pentane molecule fill out
the second one. The correction of the X-ray data after SQUEEZE
is 312 electron/cell; the requred value is 246 electron/cell.
;
_refine_diff_density_max 0.243
_refine_diff_density_min -0.178
_refine_diff_density_rms 0.049
_refine_ls_abs_structure_details
;
 Flack x determined using 751 quotients [(I+)-(I-)]/[(I+)+(I-)]
 (Parsons and Flack (2004), Acta Cryst. A60, s61).
;
_refine_ls_abs_structure_Flack 0.7(4)
_refine_ls_extinction_method none
_refine_ls_goodness_of_fit_ref 1.003
_refine_ls_hydrogen_treatment constr
_refine_ls_matrix_type full
_refine_ls_number_parameters 226
_refine_ls_number_reflns 2348
_refine_ls_number_restraints 0
_refine_ls_restrained_S_all 1.003
_refine_ls_R_factor_all 0.0728
_refine_ls_R_factor_gt 0.0633
_refine_ls_shift/su_max 0.000
_refine_ls_shift/su_mean 0.000
_refine_ls_structure_factor_coef Fsqd
_refine_ls_weighting_details 'w=1/[\s^2^(Fo^2^)+(0.1027P)^2^] where P=(Fo^2^+2Fc^2^)/3'
_refine_ls_weighting_scheme calc
_refine_ls_wR_factor_gt 0.1558
_refine_ls_wR_factor_ref 0.1605
_reflns_Friedel_coverage 0.809
_reflns_Friedel_fraction_full 0.528
_reflns_Friedel_fraction_max 0.952
_reflns_number_gt 1943
_reflns_number_total 2348
_reflns_threshold_expression 'I > 2\s(I)'
_cod_data_source_file ja6b12658_si_002.cif
_cod_data_source_block cu_jasti54_0m_sqd
_cod_depositor_comments 'Adding full bibliography for 4125484--4125486.cif.'
_cod_original_cell_volume 3531.2(4)
_cod_database_code 4125484
_shelx_space_group_comment
;
The symmetry employed for this shelxl refinement is uniquely defined
by the following loop, which should always be used as a source of
symmetry information in preference to the above space-group names.
They are only intended as comments.
;
_shelx_estimated_absorpt_t_min 0.927
_shelx_estimated_absorpt_t_max 0.978
_platon_squeeze_void_probe_radius 1.20
_shelxl_version_number 2013-4

loop_
_space_group_symop_operation_xyz
'x, y, z'
'-y, x-y, z+2/3'
'-x+y, -x, z+1/3'
'y, x, -z'
'x-y, -y, -z+1/3'
'-x, -x+y, -z+2/3'

loop_
_atom_site_label
_atom_site_type_symbol
_atom_site_fract_x
_atom_site_fract_y
_atom_site_fract_z
_atom_site_U_iso_or_equiv
_atom_site_adp_type
_atom_site_occupancy
_atom_site_site_symmetry_order
_atom_site_calc_flag
_atom_site_refinement_flags_posn
_atom_site_refinement_flags_adp
O1 O 0.5661(3) 0.6650(2) 0.8914(8) 0.0640(16) Uani 1 1 d . .
O2 O 0.3562(2) 0.6083(2) 1.0200(7) 0.0433(13) Uani 1 1 d . .
C1 C 0.5358(3) 0.5837(3) 0.6440(10) 0.0305(16) Uani 1 1 d . .
C2 C 0.5955(5) 0.6177(4) 0.577(2) 0.111(5) Uani 1 1 d . .
H2A H 0.6212 0.6564 0.6381 0.134 Uiso 1 1 calc R U
C3 C 0.5022(3) 0.5267(3) 0.5703(11) 0.0397(19) Uani 1 1 d . .
H3A H 0.4612 0.5028 0.6147 0.048 Uiso 1 1 calc R U
C4 C 0.5116(3) 0.6151(3) 0.7988(11) 0.0366(18) Uani 1 1 d . .
C5 C 0.4723(4) 0.5710(3) 0.9738(10) 0.039(2) Uani 1 1 d . .
H5A H 0.4894 0.5525 1.0589 0.047 Uiso 1 1 calc R U
C6 C 0.4161(4) 0.5573(4) 1.0128(10) 0.0388(19) Uani 1 1 d . .
H6A H 0.3960 0.5309 1.1292 0.047 Uiso 1 1 calc R U
C7 C 0.3801(3) 0.5807(3) 0.8842(10) 0.0362(18) Uani 1 1 d . .
C8 C 0.4221(4) 0.6266(3) 0.7129(10) 0.0356(18) Uani 1 1 d . .
H8A H 0.4062 0.6463 0.6286 0.043 Uiso 1 1 calc R U
C9 C 0.4780(4) 0.6398(3) 0.6771(10) 0.0340(17) Uani 1 1 d . .
H9A H 0.4991 0.6674 0.5648 0.041 Uiso 1 1 calc R U
C10 C 0.3275(3) 0.5258(3) 0.7877(10) 0.0381(18) Uani 1 1 d . .
C11 C 0.3305(4) 0.5050(4) 0.5818(10) 0.047(2) Uani 1 1 d . .
H11A H 0.3633 0.5302 0.4904 0.056 Uiso 1 1 calc R U
C12 C 0.2875(4) 0.4499(4) 0.5129(12) 0.053(2) Uani 1 1 d . .
H12A H 0.2909 0.4374 0.3733 0.064 Uiso 1 1 calc R U
C13 C 0.2377(3) 0.4101(4) 0.6407(12) 0.049(2) Uani 1 1 d . .
C14 C 0.2313(4) 0.4319(4) 0.8411(12) 0.047(2) Uani 1 1 d . .
H14A H 0.1968 0.4083 0.9280 0.057 Uiso 1 1 calc R U
C15 C 0.2765(3) 0.4885(3) 0.9072(12) 0.0429(19) Uani 1 1 d . .
H15A H 0.2722 0.5027 1.0427 0.051 Uiso 1 1 calc R U
C16 C 0.2045(4) 0.3445(4) 0.5872(12) 0.048(2) Uani 1 1 d . .
C17 C 0.2044(4) 0.3236(4) 0.3794(11) 0.057(2) Uani 1 1 d . .
H17A H 0.2055 0.3475 0.2618 0.068 Uiso 1 1 calc R U
C18 C 0.2029(4) 0.2702(3) 0.3408(12) 0.052(2) Uani 1 1 d . .
H18A H 0.2041 0.2586 0.1979 0.062 Uiso 1 1 calc R U
C19 C 0.1994(3) 0.2318(3) 0.5101(12) 0.049(2) Uani 1 1 d . .
C20 C 0.1830(3) 0.2447(4) 0.7118(13) 0.052(2) Uani 1 1 d . .
H20A H 0.1696 0.2152 0.8219 0.063 Uiso 1 1 calc R U
C21 C 0.1862(4) 0.2992(4) 0.7495(13) 0.056(2) Uani 1 1 d . .
H21A H 0.1760 0.3072 0.8868 0.067 Uiso 1 1 calc R U
C22 C 0.5598(5) 0.7005(5) 1.0417(14) 0.077(3) Uani 1 1 d . .
H22A H 0.6000 0.7320 1.0895 0.116 Uiso 1 1 calc R U
H22B H 0.5370 0.6754 1.1636 0.116 Uiso 1 1 calc R U
H22C H 0.5381 0.7194 0.9797 0.116 Uiso 1 1 calc R U
C23 C 0.3992(4) 0.6616(3) 1.1330(12) 0.052(2) Uani 1 1 d . .
H23A H 0.3777 0.6765 1.2209 0.078 Uiso 1 1 calc R U
H23B H 0.4252 0.6929 1.0305 0.078 Uiso 1 1 calc R U
H23C H 0.4242 0.6517 1.2245 0.078 Uiso 1 1 calc R U

loop_
_atom_site_aniso_label
_atom_site_aniso_U_11
_atom_site_aniso_U_22
_atom_site_aniso_U_33
_atom_site_aniso_U_23
_atom_site_aniso_U_13
_atom_site_aniso_U_12
O1 0.085(4) 0.058(4) 0.034(3) -0.021(3) 0.000(3) 0.025(3)
O2 0.057(3) 0.064(3) 0.021(3) 0.003(2) 0.008(2) 0.040(3)
C1 0.029(4) 0.044(5) 0.021(4) -0.004(3) 0.001(3) 0.021(4)
C2 0.080(8) 0.052(6) 0.161(11) -0.056(7) 0.052(8) 0.002(6)
C3 0.021(4) 0.047(5) 0.037(4) -0.019(4) 0.012(3) 0.007(4)
C4 0.040(4) 0.035(4) 0.036(4) -0.008(4) 0.006(4) 0.019(4)
C5 0.077(6) 0.037(4) 0.009(4) 0.003(3) -0.001(4) 0.033(4)
C6 0.051(5) 0.076(5) 0.019(4) 0.004(3) 0.005(3) 0.054(4)
C7 0.050(5) 0.056(5) 0.031(4) 0.005(4) 0.015(4) 0.048(4)
C8 0.070(6) 0.043(4) 0.014(4) 0.006(3) 0.000(4) 0.043(4)
C9 0.068(6) 0.043(4) 0.016(4) -0.001(3) 0.008(3) 0.046(4)
C10 0.050(5) 0.057(5) 0.020(4) 0.007(4) 0.001(4) 0.037(4)
C11 0.075(6) 0.052(5) 0.012(4) 0.013(4) 0.006(4) 0.031(5)
C12 0.064(6) 0.058(6) 0.022(4) 0.012(4) -0.010(4) 0.018(5)
C13 0.058(5) 0.062(6) 0.033(5) -0.002(4) -0.024(4) 0.035(5)
C14 0.051(5) 0.078(6) 0.031(5) 0.017(4) 0.013(4) 0.046(5)
C15 0.053(5) 0.037(4) 0.034(4) 0.008(4) -0.001(4) 0.019(4)
C16 0.059(5) 0.059(5) 0.038(5) 0.009(4) -0.005(4) 0.038(5)
C17 0.089(7) 0.084(7) 0.018(4) -0.004(4) -0.018(4) 0.059(5)
C18 0.069(6) 0.043(5) 0.037(5) 0.004(4) -0.008(4) 0.023(4)
C19 0.047(5) 0.049(5) 0.033(5) 0.003(4) -0.011(4) 0.011(4)
C20 0.044(5) 0.058(6) 0.042(6) 0.005(4) -0.008(4) 0.015(4)
C21 0.049(5) 0.071(6) 0.045(5) -0.005(5) -0.008(4) 0.026(5)
C22 0.107(8) 0.084(7) 0.049(6) -0.019(5) 0.002(5) 0.054(6)
C23 0.070(6) 0.055(5) 0.025(4) -0.009(4) 0.003(4) 0.027(5)

loop_
_atom_type_symbol
_atom_type_description
_atom_type_scat_dispersion_real
_atom_type_scat_dispersion_imag
_atom_type_scat_source
C C 0.0181 0.0091 'International Tables Vol C Tables 4.2.6.8 and 6.1.1.4'
H H 0.0000 0.0000 'International Tables Vol C Tables 4.2.6.8 and 6.1.1.4'
O O 0.0492 0.0322 'International Tables Vol C Tables 4.2.6.8 and 6.1.1.4'

loop_
_geom_angle_atom_site_label_1
_geom_angle_atom_site_label_2
_geom_angle_atom_site_label_3
_geom_angle
_geom_angle_site_symmetry_1
_geom_angle_site_symmetry_3
C22 O1 C4 118.4(7) . .
C7 O2 C23 116.8(5) . .
C3 C1 C2 118.5(6) . .
C3 C1 C4 124.2(6) . .
C2 C1 C4 117.2(6) . .
C2 C2 C1 120.2(5) 4_556 .
C2 C2 H2A 119.9 4_556 .
C1 C2 H2A 119.9 . .
C1 C3 C3 120.9(4) . 4_556
C1 C3 H3A 119.5 . .
C3 C3 H3A 119.5 4_556 .
O1 C4 C9 109.3(6) . .
O1 C4 C5 110.1(5) . .
C9 C4 C5 111.8(6) . .
O1 C4 C1 104.2(5) . .
C9 C4 C1 110.7(5) . .
C5 C4 C1 110.5(5) . .
C6 C5 C4 123.6(6) . .
C6 C5 H5A 118.2 . .
C4 C5 H5A 118.2 . .
C5 C6 C7 125.2(7) . .
C5 C6 H6A 117.4 . .
C7 C6 H6A 117.4 . .
O2 C7 C10 107.5(5) . .
O2 C7 C6 111.2(5) . .
C10 C7 C6 106.0(6) . .
O2 C7 C8 110.3(5) . .
C10 C7 C8 112.4(5) . .
C6 C7 C8 109.4(6) . .
C9 C8 C7 124.4(6) . .
C9 C8 H8A 117.8 . .
C7 C8 H8A 117.8 . .
C8 C9 C4 125.5(6) . .
C8 C9 H9A 117.3 . .
C4 C9 H9A 117.3 . .
C15 C10 C11 116.5(7) . .
C15 C10 C7 121.1(6) . .
C11 C10 C7 121.9(7) . .
C12 C11 C10 121.0(7) . .
C12 C11 H11A 119.5 . .
C10 C11 H11A 119.5 . .
C11 C12 C13 122.4(7) . .
C11 C12 H12A 118.8 . .
C13 C12 H12A 118.8 . .
C12 C13 C14 117.4(7) . .
C12 C13 C16 118.8(7) . .
C14 C13 C16 122.0(7) . .
C15 C14 C13 118.4(7) . .
C15 C14 H14A 120.8 . .
C13 C14 H14A 120.8 . .
C14 C15 C10 124.0(7) . .
C14 C15 H15A 118.0 . .
C10 C15 H15A 118.0 . .
C17 C16 C21 114.5(7) . .
C17 C16 C13 121.8(7) . .
C21 C16 C13 121.3(7) . .
C18 C17 C16 122.5(7) . .
C18 C17 H17A 118.8 . .
C16 C17 H17A 118.8 . .
C17 C18 C19 121.2(7) . .
C17 C18 H18A 119.4 . .
C19 C18 H18A 119.4 . .
C18 C19 C20 115.5(7) . .
C18 C19 C19 118.5(8) . 4_556
C20 C19 C19 122.2(8) . 4_556
C21 C20 C19 120.8(7) . .
C21 C20 H20A 119.6 . .
C19 C20 H20A 119.6 . .
C20 C21 C16 121.7(8) . .
C20 C21 H21A 119.2 . .
C16 C21 H21A 119.2 . .
O1 C22 H22A 109.5 . .
O1 C22 H22B 109.5 . .
H22A C22 H22B 109.5 . .
O1 C22 H22C 109.5 . .
H22A C22 H22C 109.5 . .
H22B C22 H22C 109.5 . .
O2 C23 H23A 109.5 . .
O2 C23 H23B 109.5 . .
H23A C23 H23B 109.5 . .
O2 C23 H23C 109.5 . .
H23A C23 H23C 109.5 . .
H23B C23 H23C 109.5 . .

loop_
_geom_bond_atom_site_label_1
_geom_bond_atom_site_label_2
_geom_bond_distance
_geom_bond_site_symmetry_2
O1 C22 1.371(10) .
O1 C4 1.456(9) .
O2 C7 1.422(7) .
O2 C23 1.435(9) .
C1 C3 1.348(10) .
C1 C2 1.388(12) .
C1 C4 1.568(9) .
C2 C2 1.375(18) 4_556
C2 H2A 0.9500 .
C3 C3 1.396(13) 4_556
C3 H3A 0.9500 .
C4 C9 1.502(10) .
C4 C5 1.532(10) .
C5 C6 1.318(10) .
C5 H5A 0.9500 .
C6 C7 1.547(9) .
C6 H6A 0.9500 .
C7 C10 1.498(10) .
C7 C8 1.556(10) .
C8 C9 1.308(9) .
C8 H8A 0.9500 .
C9 H9A 0.9500 .
C10 C15 1.387(10) .
C10 C11 1.412(10) .
C11 C12 1.351(10) .
C11 H11A 0.9500 .
C12 C13 1.413(11) .
C12 H12A 0.9500 .
C13 C14 1.417(11) .
C13 C16 1.487(11) .
C14 C15 1.385(11) .
C14 H14A 0.9500 .
C15 H15A 0.9500 .
C16 C17 1.408(11) .
C16 C21 1.431(11) .
C17 C18 1.363(11) .
C17 H17A 0.9500 .
C18 C19 1.417(10) .
C18 H18A 0.9500 .
C19 C20 1.422(11) .
C19 C19 1.435(16) 4_556
C20 C21 1.372(11) .
C20 H20A 0.9500 .
C21 H21A 0.9500 .
C22 H22A 0.9800 .
C22 H22B 0.9800 .
C22 H22C 0.9800 .
C23 H23A 0.9800 .
C23 H23B 0.9800 .
C23 H23C 0.9800 .

loop_
_geom_torsion_atom_site_label_1
_geom_torsion_atom_site_label_2
_geom_torsion_atom_site_label_3
_geom_torsion_atom_site_label_4
_geom_torsion
_geom_torsion_site_symmetry_1
_geom_torsion_site_symmetry_4
C3 C1 C2 C2 6(2) . 4_556
C4 C1 C2 C2 -172.6(16) . 4_556
C2 C1 C3 C3 -0.1(15) . 4_556
C4 C1 C3 C3 178.9(8) . 4_556
C22 O1 C4 C9 63.9(8) . .
C22 O1 C4 C5 -59.2(9) . .
C22 O1 C4 C1 -177.7(7) . .
C3 C1 C4 O1 160.6(7) . .
C2 C1 C4 O1 -20.5(11) . .
C3 C1 C4 C9 -82.0(9) . .
C2 C1 C4 C9 97.0(10) . .
C3 C1 C4 C5 42.4(9) . .
C2 C1 C4 C5 -138.7(9) . .
O1 C4 C5 C6 121.1(7) . .
C9 C4 C5 C6 -0.6(9) . .
C1 C4 C5 C6 -124.3(7) . .
C4 C5 C6 C7 2.9(11) . .
C23 O2 C7 C10 178.9(5) . .
C23 O2 C7 C6 63.2(7) . .
C23 O2 C7 C8 -58.3(7) . .
C5 C6 C7 O2 -126.2(7) . .
C5 C6 C7 C10 117.2(8) . .
C5 C6 C7 C8 -4.2(9) . .
O2 C7 C8 C9 126.4(7) . .
C10 C7 C8 C9 -113.6(7) . .
C6 C7 C8 C9 3.9(9) . .
C7 C8 C9 C4 -2.3(11) . .
O1 C4 C9 C8 -121.8(7) . .
C5 C4 C9 C8 0.3(9) . .
C1 C4 C9 C8 123.9(7) . .
O2 C7 C10 C15 -39.8(8) . .
C6 C7 C10 C15 79.2(7) . .
C8 C7 C10 C15 -161.3(6) . .
O2 C7 C10 C11 148.7(6) . .
C6 C7 C10 C11 -92.3(7) . .
C8 C7 C10 C11 27.2(8) . .
C15 C10 C11 C12 -4.3(10) . .
C7 C10 C11 C12 167.6(7) . .
C10 C11 C12 C13 -0.1(11) . .
C11 C12 C13 C14 5.0(11) . .
C11 C12 C13 C16 -159.8(7) . .
C12 C13 C14 C15 -5.3(10) . .
C16 C13 C14 C15 159.0(7) . .
C13 C14 C15 C10 0.9(11) . .
C11 C10 C15 C14 3.9(10) . .
C7 C10 C15 C14 -168.1(7) . .
C12 C13 C16 C17 -24.7(10) . .
C14 C13 C16 C17 171.2(7) . .
C12 C13 C16 C21 136.8(8) . .
C14 C13 C16 C21 -27.3(11) . .
C21 C16 C17 C18 -16.5(12) . .
C13 C16 C17 C18 146.2(9) . .
C16 C17 C18 C19 1.9(14) . .
C17 C18 C19 C20 14.7(11) . .
C17 C18 C19 C19 -143.6(8) . 4_556
C18 C19 C20 C21 -16.4(11) . .
C19 C19 C20 C21 141.0(6) 4_556 .
C19 C20 C21 C16 1.7(12) . .
C17 C16 C21 C20 14.6(11) . .
C13 C16 C21 C20 -148.2(8) . .

loop_
_platon_squeeze_void_nr
_platon_squeeze_void_average_x
_platon_squeeze_void_average_y
_platon_squeeze_void_average_z
_platon_squeeze_void_volume
_platon_squeeze_void_count_electrons
_platon_squeeze_void_content
1 0.000 0.000 -0.053 834 203 ' '
2 0.000 0.629 0.036 122 36 ' '
3 0.371 0.371 -0.021 127 36 ' '
4 0.629 1.000 -0.118 122 36 ' '
